data_4504881
loop_
_publ_author_name
'Wei, Yongli'
'Hou, Hongwei'
'Li, Linke'
'Fan, Yaoting'
'Zhu, Yu'

_publ_section_title
;
 From Dicarboxylic Acid to Tetranuclear Metallamacrocyclic Complex and 1D
 and 2D Polymers
;
_journal_issue 4
_journal_name_full 'Crystal Growth &amp; Design'
_journal_page_first 1405
_journal_paper_doi 10.1021/cg049596i
_journal_volume 5
_journal_year 2005
_chemical_formula_sum 'C19 H13 N3 O5 Zn'
_chemical_formula_weight 428.69
_chemical_name_systematic
; 
 ? 
;
_space_group_IT_number 14
_symmetry_cell_setting monoclinic
_symmetry_space_group_name_Hall '-P 2ybc'
_symmetry_space_group_name_H-M 'P 1 21/c 1'
_atom_sites_solution_hydrogens geom
_atom_sites_solution_primary direct
_atom_sites_solution_secondary difmap
_audit_creation_method SHELXL-97
_cell_angle_alpha 90.00
_cell_angle_beta 107.15(3)
_cell_angle_gamma 90.00
_cell_formula_units_Z 4
_cell_length_a 12.710(3)
_cell_length_b 10.176(2)
_cell_length_c 13.658(3)
_cell_measurement_reflns_used 256
_cell_measurement_temperature 291(2)
_cell_measurement_theta_max 25.2
_cell_measurement_theta_min 2
_cell_volume 1687.9(7)
_computing_cell_refinement raxis
_computing_data_collection raxis
_computing_data_reduction raxis
_computing_molecular_graphics texsan
_computing_publication_material texsan
_computing_structure_refinement 'SHELXL-97 (Sheldrick, 1997)'
_computing_structure_solution 'SHELXS-97 (Sheldrick, 1990)'
_diffrn_ambient_temperature 291(2)
_diffrn_measured_fraction_theta_full 0.870
_diffrn_measured_fraction_theta_max 0.870
_diffrn_measurement_device_type R-axis-IV
_diffrn_measurement_method 'Osillation  frames'
_diffrn_radiation_monochromator graphite
_diffrn_radiation_source 'fine-focus sealed tube'
_diffrn_radiation_type MoK\a
_diffrn_radiation_wavelength 0.71073
_diffrn_reflns_av_R_equivalents 0.0306
_diffrn_reflns_av_sigmaI/netI 0.0562
_diffrn_reflns_limit_h_max 16
_diffrn_reflns_limit_h_min 0
_diffrn_reflns_limit_k_max 13
_diffrn_reflns_limit_k_min -13
_diffrn_reflns_limit_l_max 16
_diffrn_reflns_limit_l_min -17
_diffrn_reflns_number 4597
_diffrn_reflns_theta_full 27.50
_diffrn_reflns_theta_max 27.50
_diffrn_reflns_theta_min 1.68
_exptl_absorpt_coefficient_mu 1.495
_exptl_absorpt_correction_T_max 0.7542
_exptl_absorpt_correction_T_min 0.7155
_exptl_crystal_colour colorless
_exptl_crystal_density_diffrn 1.687
_exptl_crystal_density_method 'not measured'
_exptl_crystal_description prismatic
_exptl_crystal_F_000 872
_exptl_crystal_size_max 0.24
_exptl_crystal_size_mid 0.20
_exptl_crystal_size_min 0.20
_refine_diff_density_max 0.361
_refine_diff_density_min -0.493
_refine_diff_density_rms 0.070
_refine_ls_extinction_coef 0.0027(5)
_refine_ls_extinction_expression Fc^*^=kFc[1+0.001xFc^2^\l^3^/sin(2\q)]^-1/4^
_refine_ls_extinction_method SHELXL
_refine_ls_goodness_of_fit_ref 1.051
_refine_ls_hydrogen_treatment mixed
_refine_ls_matrix_type full
_refine_ls_number_parameters 257
_refine_ls_number_reflns 2716
_refine_ls_number_restraints 2
_refine_ls_restrained_S_all 1.051
_refine_ls_R_factor_all 0.0608
_refine_ls_R_factor_gt 0.0411
_refine_ls_shift/su_max 0.001
_refine_ls_shift/su_mean 0.000
_refine_ls_structure_factor_coef Fsqd
_refine_ls_weighting_details 'calc w=1/[\s^2^(Fo^2^)+(0.0465P)^2^+0.0000P] where P=(Fo^2^+2Fc^2^)/3'
_refine_ls_weighting_scheme calc
_refine_ls_wR_factor_gt 0.0839
_refine_ls_wR_factor_ref 0.0885
_reflns_number_gt 2286
_reflns_number_total 2716
_reflns_threshold_expression >2sigma(I)
_cod_data_source_file cg049596isi20041130_101357.cif
_cod_data_source_block p21c
_cod_depositor_comments
;
The following automatic conversions were performed:
'_atom_site_symetry_multiplicity' tag replaced with
'_atom_site_symmetry_multiplicity'.

Automatic conversion script
Id: cif_correct_tags 1440 2010-10-19 06:21:57Z saulius 
;
_cod_original_cell_volume 1687.9(6)
_cod_original_sg_symbol_H-M p2(1)/c
_cod_database_code 4504881

loop_
_symmetry_equiv_pos_as_xyz
'x, y, z'
'-x, y+1/2, -z+1/2'
'-x, -y, -z'
'x, -y-1/2, z-1/2'

loop_
_atom_site_label
_atom_site_type_symbol
_atom_site_fract_x
_atom_site_fract_y
_atom_site_fract_z
_atom_site_U_iso_or_equiv
_atom_site_adp_type
_atom_site_occupancy
_atom_site_symmetry_multiplicity
_atom_site_calc_flag
_atom_site_refinement_flags
Zn1 Zn -0.26819(3) 1.01980(4) 0.24804(3) 0.03479(15) Uani 1 1 d .
O1 O -0.2430(2) 1.0361(2) 0.1069(2) 0.0445(6) Uani 1 1 d .
O2 O -0.3071(3) 0.9715(3) -0.0562(2) 0.0632(8) Uani 1 1 d .
O3 O -0.6385(2) 0.5337(3) 0.1296(2) 0.0636(9) Uani 1 1 d .
O4 O -0.6295(2) 0.6836(3) 0.2481(2) 0.0551(8) Uani 1 1 d .
N1 N -0.1614(2) 0.8616(3) 0.3228(2) 0.0336(7) Uani 1 1 d .
N2 N -0.1158(2) 1.1205(3) 0.3183(2) 0.0333(7) Uani 1 1 d .
N3 N -0.3920(2) 0.8925(3) 0.1596(2) 0.0329(7) Uani 1 1 d .
C1 C -0.1836(3) 0.7344(4) 0.3270(3) 0.0411(9) Uani 1 1 d .
H1A H -0.2566 0.7074 0.3022 0.049 Uiso 1 1 calc R
C2 C -0.1041(3) 0.6400(4) 0.3663(3) 0.0474(10) Uani 1 1 d .
H2A H -0.1240 0.5522 0.3675 0.057 Uiso 1 1 calc R
C3 C 0.0047(3) 0.6765(4) 0.4038(3) 0.0425(9) Uani 1 1 d .
H3A H 0.0589 0.6140 0.4304 0.051 Uiso 1 1 calc R
C4 C 0.0323(3) 0.8099(4) 0.4012(3) 0.0350(8) Uani 1 1 d .
C5 C -0.0543(3) 0.8989(3) 0.3609(3) 0.0318(8) Uani 1 1 d .
C6 C -0.0296(3) 1.0372(4) 0.3576(3) 0.0316(8) Uani 1 1 d .
C7 C 0.0797(3) 1.0798(4) 0.3943(3) 0.0372(9) Uani 1 1 d .
C8 C 0.0983(3) 1.2163(4) 0.3905(3) 0.0445(10) Uani 1 1 d .
H8A H 0.1696 1.2495 0.4134 0.053 Uiso 1 1 calc R
C9 C 0.0120(3) 1.2988(4) 0.3533(3) 0.0438(10) Uani 1 1 d .
H9A H 0.0237 1.3890 0.3518 0.053 Uiso 1 1 calc R
C10 C -0.0947(3) 1.2478(4) 0.3171(3) 0.0406(9) Uani 1 1 d .
H10A H -0.1531 1.3055 0.2912 0.049 Uiso 1 1 calc R
C11 C 0.1434(3) 0.8580(4) 0.4367(3) 0.0452(10) Uani 1 1 d .
H11A H 0.2007 0.7990 0.4628 0.054 Uiso 1 1 calc R
C12 C 0.1662(3) 0.9868(4) 0.4332(3) 0.0444(10) Uani 1 1 d .
H12A H 0.2388 1.0154 0.4562 0.053 Uiso 1 1 calc R
C13 C -0.3068(3) 0.9710(4) 0.0338(3) 0.0403(9) Uani 1 1 d .
C14 C -0.3892(3) 0.8813(4) 0.0630(3) 0.0359(9) Uani 1 1 d .
C15 C -0.4551(3) 0.7928(4) -0.0044(3) 0.0502(11) Uani 1 1 d .
H15A H -0.4534 0.7876 -0.0719 0.060 Uiso 1 1 calc R
C16 C -0.5240(3) 0.7115(4) 0.0308(3) 0.0523(11) Uani 1 1 d .
H16A H -0.5665 0.6483 -0.0124 0.063 Uiso 1 1 calc R
C17 C -0.5294(3) 0.7243(4) 0.1287(3) 0.0390(9) Uani 1 1 d .
C18 C -0.4626(3) 0.8182(4) 0.1910(3) 0.0366(9) Uani 1 1 d .
H18A H -0.4671 0.8297 0.2572 0.044 Uiso 1 1 calc R
C19 C -0.6040(3) 0.6410(4) 0.1708(3) 0.0503(11) Uani 1 1 d .
O5 O -0.6703(4) 0.9637(5) 0.2615(4) 0.0878(11) Uiso 1 1 d D
H5F H -0.638(12) 0.982(17) 0.218(9) 0.54(12) Uiso 1 1 d D
H5E H -0.664(7) 0.891(3) 0.275(6) 0.22(4) Uiso 1 1 d D

loop_
_atom_site_aniso_label
_atom_site_aniso_U_11
_atom_site_aniso_U_22
_atom_site_aniso_U_33
_atom_site_aniso_U_23
_atom_site_aniso_U_13
_atom_site_aniso_U_12
Zn1 0.0254(2) 0.0347(2) 0.0447(3) -0.0019(2) 0.01106(17) -0.00038(19)
O1 0.0396(15) 0.0477(16) 0.0507(16) 0.0026(14) 0.0206(13) -0.0095(13)
O2 0.074(2) 0.079(2) 0.0470(17) 0.0032(17) 0.0345(16) -0.0095(18)
O3 0.0559(19) 0.067(2) 0.0533(18) 0.0116(16) -0.0065(14) -0.0320(17)
O4 0.0391(17) 0.0602(19) 0.067(2) 0.0170(16) 0.0171(15) -0.0060(14)
N1 0.0261(16) 0.0327(17) 0.0430(18) -0.0038(14) 0.0119(13) -0.0015(13)
N2 0.0295(17) 0.0327(17) 0.0392(17) -0.0008(14) 0.0124(14) -0.0016(14)
N3 0.0293(17) 0.0353(17) 0.0353(17) 0.0040(14) 0.0112(13) -0.0007(13)
C1 0.032(2) 0.033(2) 0.057(3) -0.0002(19) 0.0113(18) -0.0039(17)
C2 0.045(3) 0.031(2) 0.067(3) 0.0032(19) 0.017(2) 0.0044(18)
C3 0.043(2) 0.040(2) 0.044(2) 0.0005(19) 0.0132(19) 0.0108(18)
C4 0.029(2) 0.041(2) 0.035(2) -0.0037(17) 0.0095(16) 0.0014(17)
C5 0.027(2) 0.035(2) 0.034(2) -0.0025(16) 0.0089(16) -0.0004(15)
C6 0.0258(18) 0.040(2) 0.0307(18) -0.0025(16) 0.0107(15) -0.0026(16)
C7 0.033(2) 0.047(2) 0.033(2) -0.0049(17) 0.0105(17) -0.0053(17)
C8 0.035(2) 0.050(3) 0.048(2) -0.004(2) 0.0119(18) -0.0168(19)
C9 0.047(3) 0.038(2) 0.050(2) -0.0038(19) 0.020(2) -0.0115(19)
C10 0.045(2) 0.034(2) 0.045(2) -0.0041(18) 0.0178(18) -0.0013(18)
C11 0.029(2) 0.061(3) 0.043(2) 0.003(2) 0.0065(17) 0.0078(19)
C12 0.0262(19) 0.058(3) 0.046(2) -0.003(2) 0.0059(16) -0.0088(19)
C13 0.036(2) 0.042(2) 0.048(2) 0.005(2) 0.0194(18) 0.0075(18)
C14 0.029(2) 0.041(2) 0.039(2) 0.0019(17) 0.0122(16) 0.0032(16)
C15 0.050(3) 0.064(3) 0.037(2) -0.008(2) 0.0131(19) -0.014(2)
C16 0.046(3) 0.054(3) 0.051(3) -0.009(2) 0.004(2) -0.018(2)
C17 0.027(2) 0.043(2) 0.042(2) 0.0061(18) 0.0026(16) -0.0071(17)
C18 0.025(2) 0.045(2) 0.039(2) 0.0024(18) 0.0086(16) -0.0072(16)
C19 0.029(2) 0.061(3) 0.049(3) 0.020(2) -0.0078(19) -0.010(2)

loop_
_atom_type_symbol
_atom_type_description
_atom_type_scat_dispersion_real
_atom_type_scat_dispersion_imag
_atom_type_scat_source
C C 0.0033 0.0016 'International Tables Vol C Tables 4.2.6.8 and 6.1.1.4'
H H 0.0000 0.0000 'International Tables Vol C Tables 4.2.6.8 and 6.1.1.4'
N N 0.0061 0.0033 'International Tables Vol C Tables 4.2.6.8 and 6.1.1.4'
O O 0.0106 0.0060 'International Tables Vol C Tables 4.2.6.8 and 6.1.1.4'
Zn Zn 0.2839 1.4301 'International Tables Vol C Tables 4.2.6.8 and 6.1.1.4'

loop_
_geom_angle_atom_site_label_1
_geom_angle_atom_site_label_2
_geom_angle_atom_site_label_3
_geom_angle
_geom_angle_site_symmetry_1
_geom_angle_site_symmetry_3
O1 Zn1 N3 79.03(10) . .
O1 Zn1 O4 103.05(12) . 2_455
N3 Zn1 O4 97.85(11) . 2_455
O1 Zn1 N2 90.63(11) . .
N3 Zn1 N2 164.80(10) . .
O4 Zn1 N2 95.30(11) 2_455 .
O1 Zn1 N1 104.73(10) . .
N3 Zn1 N1 94.10(11) . .
O4 Zn1 N1 151.37(11) 2_455 .
N2 Zn1 N1 77.65(11) . .
O1 Zn1 O3 157.80(10) . 2_455
N3 Zn1 O3 89.79(11) . 2_455
O4 Zn1 O3 59.20(11) 2_455 2_455
N2 Zn1 O3 103.52(11) . 2_455
N1 Zn1 O3 95.07(10) . 2_455
O1 Zn1 C19 131.90(13) . 2_455
N3 Zn1 C19 94.74(12) . 2_455
O4 Zn1 C19 29.91(12) 2_455 2_455
N2 Zn1 C19 100.46(12) . 2_455
N1 Zn1 C19 123.34(13) . 2_455
O3 Zn1 C19 29.30(12) 2_455 2_455
C13 O1 Zn1 117.1(2) . .
C19 O3 Zn1 85.1(3) . 2_445
C19 O4 Zn1 93.5(2) . 2_445
C1 N1 C5 117.2(3) . .
C1 N1 Zn1 129.4(2) . .
C5 N1 Zn1 113.1(2) . .
C10 N2 C6 118.1(3) . .
C10 N2 Zn1 128.3(3) . .
C6 N2 Zn1 113.2(2) . .
C14 N3 C18 119.0(3) . .
C14 N3 Zn1 112.5(2) . .
C18 N3 Zn1 128.2(2) . .
N1 C1 C2 123.5(3) . .
C3 C2 C1 119.7(4) . .
C2 C3 C4 118.9(4) . .
C3 C4 C5 117.3(3) . .
C3 C4 C11 123.3(4) . .
C5 C4 C11 119.4(3) . .
N1 C5 C4 123.3(3) . .
N1 C5 C6 117.5(3) . .
C4 C5 C6 119.2(3) . .
N2 C6 C7 123.1(3) . .
N2 C6 C5 117.4(3) . .
C7 C6 C5 119.5(3) . .
C6 C7 C8 116.8(4) . .
C6 C7 C12 120.1(3) . .
C8 C7 C12 123.1(4) . .
C9 C8 C7 119.8(4) . .
C8 C9 C10 119.7(4) . .
N2 C10 C9 122.5(4) . .
C12 C11 C4 121.4(4) . .
C11 C12 C7 120.5(3) . .
O2 C13 O1 126.6(4) . .
O2 C13 C14 117.6(4) . .
O1 C13 C14 115.8(3) . .
N3 C14 C15 121.8(3) . .
N3 C14 C13 115.3(3) . .
C15 C14 C13 123.0(3) . .
C14 C15 C16 118.6(4) . .
C17 C16 C15 120.1(4) . .
C16 C17 C18 117.9(3) . .
C16 C17 C19 122.7(4) . .
C18 C17 C19 119.5(4) . .
N3 C18 C17 122.6(3) . .
O3 C19 O4 122.2(4) . .
O3 C19 C17 119.8(4) . .
O4 C19 C17 118.0(4) . .
O3 C19 Zn1 65.6(2) . 2_445
O4 C19 Zn1 56.6(2) . 2_445
C17 C19 Zn1 174.5(3) . 2_445

loop_
_geom_bond_atom_site_label_1
_geom_bond_atom_site_label_2
_geom_bond_distance
_geom_bond_site_symmetry_2
Zn1 O1 2.052(3) .
Zn1 N3 2.120(3) .
Zn1 O4 2.124(3) 2_455
Zn1 N2 2.151(3) .
Zn1 N1 2.159(3) .
Zn1 O3 2.322(3) 2_455
Zn1 C19 2.539(4) 2_455
O1 C13 1.272(5) .
O2 C13 1.229(4) .
O3 C19 1.247(5) .
O3 Zn1 2.322(3) 2_445
O4 C19 1.269(5) .
O4 Zn1 2.124(3) 2_445
N1 C1 1.330(4) .
N1 C5 1.360(4) .
N2 C10 1.324(4) .
N2 C6 1.364(4) .
N3 C14 1.336(4) .
N3 C18 1.337(4) .
C1 C2 1.384(5) .
C2 C3 1.376(5) .
C3 C4 1.406(5) .
C4 C5 1.406(5) .
C4 C11 1.436(5) .
C5 C6 1.446(5) .
C6 C7 1.400(5) .
C7 C8 1.412(5) .
C7 C12 1.429(5) .
C8 C9 1.356(5) .
C9 C10 1.400(5) .
C11 C12 1.346(5) .
C13 C14 1.527(5) .
C14 C15 1.380(5) .
C15 C16 1.389(5) .
C16 C17 1.366(5) .
C17 C18 1.390(5) .
C17 C19 1.507(5) .
C19 Zn1 2.539(4) 2_445

loop_
_geom_torsion_atom_site_label_1
_geom_torsion_atom_site_label_2
_geom_torsion_atom_site_label_3
_geom_torsion_atom_site_label_4
_geom_torsion
_geom_torsion_site_symmetry_1
_geom_torsion_site_symmetry_4
N3 Zn1 O1 C13 0.8(3) . .
O4 Zn1 O1 C13 -94.8(3) 2_455 .
N2 Zn1 O1 C13 169.6(3) . .
N1 Zn1 O1 C13 92.2(3) . .
O3 Zn1 O1 C13 -60.2(4) 2_455 .
C19 Zn1 O1 C13 -85.7(3) 2_455 .
O1 Zn1 N1 C1 -94.0(3) . .
N3 Zn1 N1 C1 -14.3(3) . .
O4 Zn1 N1 C1 100.3(4) 2_455 .
N2 Zn1 N1 C1 178.6(3) . .
O3 Zn1 N1 C1 75.8(3) 2_455 .
C19 Zn1 N1 C1 84.1(3) 2_455 .
O1 Zn1 N1 C5 78.4(2) . .
N3 Zn1 N1 C5 158.1(2) . .
O4 Zn1 N1 C5 -87.2(3) 2_455 .
N2 Zn1 N1 C5 -9.0(2) . .
O3 Zn1 N1 C5 -111.7(2) 2_455 .
C19 Zn1 N1 C5 -103.5(2) 2_455 .
O1 Zn1 N2 C10 76.3(3) . .
N3 Zn1 N2 C10 123.0(4) . .
O4 Zn1 N2 C10 -26.9(3) 2_455 .
N1 Zn1 N2 C10 -178.8(3) . .
O3 Zn1 N2 C10 -86.4(3) 2_455 .
C19 Zn1 N2 C10 -56.6(3) 2_455 .
O1 Zn1 N2 C6 -95.3(2) . .
N3 Zn1 N2 C6 -48.6(5) . .
O4 Zn1 N2 C6 161.5(2) 2_455 .
N1 Zn1 N2 C6 9.6(2) . .
O3 Zn1 N2 C6 101.9(2) 2_455 .
C19 Zn1 N2 C6 131.7(2) 2_455 .
O1 Zn1 N3 C14 3.0(2) . .
O4 Zn1 N3 C14 104.8(2) 2_455 .
N2 Zn1 N3 C14 -44.9(5) . .
N1 Zn1 N3 C14 -101.3(2) . .
O3 Zn1 N3 C14 163.7(2) 2_455 .
C19 Zn1 N3 C14 134.8(3) 2_455 .
O1 Zn1 N3 C18 177.1(3) . .
O4 Zn1 N3 C18 -81.0(3) 2_455 .
N2 Zn1 N3 C18 129.3(4) . .
N1 Zn1 N3 C18 72.9(3) . .
O3 Zn1 N3 C18 -22.2(3) 2_455 .
C19 Zn1 N3 C18 -51.1(3) 2_455 .
C5 N1 C1 C2 -0.9(5) . .
Zn1 N1 C1 C2 171.2(3) . .
N1 C1 C2 C3 0.1(6) . .
C1 C2 C3 C4 0.0(6) . .
C2 C3 C4 C5 0.7(5) . .
C2 C3 C4 C11 -179.0(3) . .
C1 N1 C5 C4 1.7(5) . .
Zn1 N1 C5 C4 -171.7(3) . .
C1 N1 C5 C6 -179.3(3) . .
Zn1 N1 C5 C6 7.2(4) . .
C3 C4 C5 N1 -1.6(5) . .
C11 C4 C5 N1 178.1(3) . .
C3 C4 C5 C6 179.5(3) . .
C11 C4 C5 C6 -0.8(5) . .
C10 N2 C6 C7 -1.5(5) . .
Zn1 N2 C6 C7 171.1(2) . .
C10 N2 C6 C5 178.4(3) . .
Zn1 N2 C6 C5 -9.1(4) . .
N1 C5 C6 N2 1.2(5) . .
C4 C5 C6 N2 -179.8(3) . .
N1 C5 C6 C7 -178.9(3) . .
C4 C5 C6 C7 0.1(5) . .
N2 C6 C7 C8 0.8(5) . .
C5 C6 C7 C8 -179.0(3) . .
N2 C6 C7 C12 -179.2(3) . .
C5 C6 C7 C12 1.0(5) . .
C6 C7 C8 C9 0.6(5) . .
C12 C7 C8 C9 -179.4(3) . .
C7 C8 C9 C10 -1.3(6) . .
C6 N2 C10 C9 0.7(5) . .
Zn1 N2 C10 C9 -170.5(3) . .
C8 C9 C10 N2 0.6(6) . .
C3 C4 C11 C12 -179.7(4) . .
C5 C4 C11 C12 0.6(6) . .
C4 C11 C12 C7 0.5(6) . .
C6 C7 C12 C11 -1.3(5) . .
C8 C7 C12 C11 178.8(4) . .
Zn1 O1 C13 O2 177.4(3) . .
Zn1 O1 C13 C14 -4.1(4) . .
C18 N3 C14 C15 -1.6(5) . .
Zn1 N3 C14 C15 173.1(3) . .
C18 N3 C14 C13 179.5(3) . .
Zn1 N3 C14 C13 -5.8(4) . .
O2 C13 C14 N3 -174.6(3) . .
O1 C13 C14 N3 6.8(5) . .
O2 C13 C14 C15 6.5(6) . .
O1 C13 C14 C15 -172.1(3) . .
N3 C14 C15 C16 -1.6(6) . .
C13 C14 C15 C16 177.3(4) . .
C14 C15 C16 C17 3.1(6) . .
C15 C16 C17 C18 -1.4(6) . .
C15 C16 C17 C19 178.8(4) . .
C14 N3 C18 C17 3.4(5) . .
Zn1 N3 C18 C17 -170.4(3) . .
C16 C17 C18 N3 -1.9(5) . .
C19 C17 C18 N3 177.9(3) . .
Zn1 O3 C19 O4 1.4(4) 2_445 .
Zn1 O3 C19 C17 -178.7(3) 2_445 .
Zn1 O4 C19 O3 -1.5(4) 2_445 .
Zn1 O4 C19 C17 178.6(3) 2_445 .
C16 C17 C19 O3 21.2(6) . .
C18 C17 C19 O3 -158.6(4) . .
C16 C17 C19 O4 -158.9(4) . .
C18 C17 C19 O4 21.3(5) . .
C16 C17 C19 Zn1 -147(3) . 2_445
C18 C17 C19 Zn1 34(3) . 2_445
